data_2219618
loop_
_publ_author_name
'Saeed, Aamer'
'Khera, Rasheed Ahmad'
'Abbas, Naeem'
'Gotoh, Kazuma'
'Ishida, Hiroyuki'

_publ_section_title
;
 4-Chloro-<i>N</i>-<i>o</i>-tolylbenzamide
;
_journal_coeditor_code HK2536
_journal_issue 10
_journal_name_full 'Acta Crystallographica Section E'
_journal_page_first o2043
_journal_paper_doi 10.1107/S1600536808030912
_journal_volume 64
_journal_year 2008
_chemical_formula_iupac 'C14 H12 Cl N O'
_chemical_formula_moiety 'C14 H12 Cl N O'
_chemical_formula_sum 'C14 H12 Cl N O'
_chemical_formula_weight 245.71
_chemical_name_systematic
;
4-Chloro-<i>N</i>-<i>o</i>-tolylbenzamide
;
_space_group_IT_number 14
_symmetry_cell_setting monoclinic
_symmetry_space_group_name_Hall '-P 2yn'
_symmetry_space_group_name_H-M 'P 1 21/n 1'
_cell_angle_alpha 90.0000
_cell_angle_beta 98.125(3)
_cell_angle_gamma 90.0000
_cell_formula_units_Z 4
_cell_length_a 10.7906(14)
_cell_length_b 4.8793(6)
_cell_length_c 23.522(3)
_cell_measurement_reflns_used 7779
_cell_measurement_temperature 223.0(10)
_cell_measurement_theta_max 30.0
_cell_measurement_theta_min 3.0
_cell_volume 1226.0(3)
_computing_cell_refinement 'PROCESS-AUTO (Rigaku/MSC, 2004)'
_computing_data_collection 'PROCESS-AUTO (Rigaku/MSC, 2004)'
_computing_data_reduction 'CrystalStructure (Rigaku/MSC, 2004)'
_computing_molecular_graphics 'ORTEP-3 (Farrugia, 1997) and PLATON (Spek, 2003)'
_computing_publication_material
;
CrystalStructure (Rigaku/MSC, 2004) and PLATON (Spek, 2003)
;
_computing_structure_refinement 'SHELXL97 (Sheldrick, 2008)'
_computing_structure_solution 'SHELXS97 (Sheldrick, 2008)'
_diffrn_detector_area_resol_mean 10.00
_diffrn_measured_fraction_theta_full 0.987
_diffrn_measured_fraction_theta_max 0.972
_diffrn_measurement_device_type 'Rigaku R-AXIS RAPID II'
_diffrn_measurement_method '\w scans'
_diffrn_radiation_type 'Mo K\a'
_diffrn_radiation_wavelength 0.71075
_diffrn_reflns_av_R_equivalents 0.0458
_diffrn_reflns_av_sigmaI/netI 0.0385
_diffrn_reflns_limit_h_max 15
_diffrn_reflns_limit_h_min -15
_diffrn_reflns_limit_k_max 6
_diffrn_reflns_limit_k_min -6
_diffrn_reflns_limit_l_max 33
_diffrn_reflns_limit_l_min -33
_diffrn_reflns_number 14142
_diffrn_reflns_theta_full 25.00
_diffrn_reflns_theta_max 29.98
_diffrn_reflns_theta_min 3.02
_diffrn_standards_decay_% 0
_diffrn_standards_number 0
_exptl_absorpt_coefficient_mu 0.293
_exptl_absorpt_correction_T_max 0.974
_exptl_absorpt_correction_T_min 0.928
_exptl_absorpt_correction_type numerical
_exptl_absorpt_process_details '(ABSCOR; Higashi, 1999)'
_exptl_crystal_colour colorless
_exptl_crystal_density_diffrn 1.331
_exptl_crystal_density_method 'not measured'
_exptl_crystal_description block
_exptl_crystal_F_000 512.00
_exptl_crystal_size_max 0.40
_exptl_crystal_size_mid 0.18
_exptl_crystal_size_min 0.09
_refine_diff_density_max 0.222
_refine_diff_density_min -0.284
_refine_ls_extinction_method none
_refine_ls_goodness_of_fit_ref 1.057
_refine_ls_hydrogen_treatment mixed
_refine_ls_number_parameters 159
_refine_ls_number_reflns 3461
_refine_ls_restrained_S_all 1.057
_refine_ls_R_factor_all 0.1054
_refine_ls_R_factor_gt 0.0490
_refine_ls_shift/su_max_lt 0.001
_refine_ls_shift/su_mean <0.001
_refine_ls_structure_factor_coef Fsqd
_refine_ls_weighting_details 'w = 1/[\s^2^(Fo^2^)+(0.0782P)^2^] where P=(Fo^2^+2Fc^2^)/3'
_refine_ls_weighting_scheme calc
_refine_ls_wR_factor_gt 0.1354
_refine_ls_wR_factor_ref 0.1664
_reflns_number_gt 1685
_reflns_number_total 3461
_reflns_threshold_expression I>2\s(I)
_cod_data_source_file hk2536.cif
_cod_data_source_block I
_cod_database_code 2219618
_cod_database_fobs_code 2219618

loop_
_symmetry_equiv_pos_site_id
_symmetry_equiv_pos_as_xyz
1 +x,+y,+z
2 1/2-x,1/2+y,1/2-z
3 -x,-y,-z
4 1/2+x,1/2-y,1/2+z

loop_
_atom_site_type_symbol
_atom_site_label
_atom_site_fract_x
_atom_site_fract_y
_atom_site_fract_z
_atom_site_U_iso_or_equiv
_atom_site_adp_type
_atom_site_calc_flag
_atom_site_refinement_flags
_atom_site_occupancy
_atom_site_disorder_assembly
_atom_site_disorder_group
Cl Cl1 0.40808(7) 0.32489(17) 0.27042(3) 0.1042(3) Uani d . 1 . .
O O1 0.31241(13) 0.9179(2) 0.51539(6) 0.0709(4) Uani d . 1 . .
N N1 0.25683(14) 0.4881(3) 0.53727(6) 0.0523(4) Uani d . 1 . .
H H1 0.2591(18) 0.319(4) 0.5268(8) 0.067(6) Uiso d . 1 . .
C C1 0.32795(16) 0.5743(3) 0.44582(8) 0.0509(4) Uani d . 1 . .
C C2 0.42185(17) 0.7014(4) 0.42126(10) 0.0653(5) Uani d . 1 . .
H H2 0.4689 0.8416 0.4414 0.078 Uiso calc R 1 . .
C C3 0.4477(2) 0.6259(4) 0.36758(10) 0.0750(6) Uani d . 1 . .
H H3 0.5129 0.7107 0.3515 0.090 Uiso calc R 1 . .
C C4 0.3762(2) 0.4243(4) 0.33802(9) 0.0676(5) Uani d . 1 . .
C C5 0.2816(2) 0.2953(4) 0.36098(9) 0.0686(5) Uani d . 1 . .
H H5 0.2336 0.1583 0.3402 0.082 Uiso calc R 1 . .
C C6 0.25799(18) 0.3701(4) 0.41517(8) 0.0600(5) Uani d . 1 . .
H H6 0.1940 0.2817 0.4314 0.072 Uiso calc R 1 . .
C C7 0.29972(15) 0.6742(3) 0.50259(8) 0.0496(4) Uani d . 1 . .
C C8 0.21114(17) 0.5490(3) 0.58983(7) 0.0520(4) Uani d . 1 . .
C C9 0.10277(18) 0.4181(4) 0.60191(8) 0.0579(5) Uani d . 1 . .
C C10 0.0587(2) 0.4874(5) 0.65275(9) 0.0779(6) Uani d . 1 . .
H H10 -0.0138 0.4006 0.6618 0.093 Uiso calc R 1 . .
C C11 0.1170(3) 0.6773(6) 0.68999(10) 0.0923(8) Uani d . 1 . .
H H11 0.0837 0.7228 0.7236 0.111 Uiso calc R 1 . .
C C12 0.2238(3) 0.8005(5) 0.67811(10) 0.0905(8) Uani d . 1 . .
H H12 0.2645 0.9300 0.7038 0.109 Uiso calc R 1 . .
C C13 0.2728(2) 0.7363(4) 0.62834(9) 0.0700(6) Uani d . 1 . .
H H13 0.3473 0.8191 0.6207 0.084 Uiso calc R 1 . .
C C14 0.03458(18) 0.2127(4) 0.56166(10) 0.0674(5) Uani d . 1 . .
H H14A 0.0089 0.2980 0.5246 0.101 Uiso calc PR 0.80(2) A 1
H H14B -0.0387 0.1481 0.5772 0.101 Uiso calc PR 0.80(2) A 1
H H14C 0.0894 0.0592 0.5571 0.101 Uiso calc PR 0.80(2) A 1
H H14D 0.0782 0.1894 0.5287 0.101 Uiso d PR 0.20(2) A 2
H H14E -0.0498 0.2772 0.5490 0.101 Uiso d PR 0.20(2) A 2
H H14F 0.0312 0.0386 0.5813 0.101 Uiso d PR 0.20(2) A 2

loop_
_atom_site_aniso_label
_atom_site_aniso_U_11
_atom_site_aniso_U_22
_atom_site_aniso_U_33
_atom_site_aniso_U_12
_atom_site_aniso_U_13
_atom_site_aniso_U_23
Cl1 0.1230(6) 0.1310(7) 0.0666(4) 0.0156(4) 0.0405(4) -0.0055(3)
O1 0.0955(10) 0.0364(6) 0.0858(10) -0.0028(6) 0.0300(8) -0.0084(6)
N1 0.0646(9) 0.0387(7) 0.0550(9) 0.0004(7) 0.0135(7) -0.0055(6)
C1 0.0528(9) 0.0422(8) 0.0589(10) 0.0044(7) 0.0127(8) 0.0008(7)
C2 0.0615(11) 0.0564(11) 0.0825(14) -0.0036(9) 0.0262(10) -0.0072(10)
C3 0.0733(13) 0.0705(13) 0.0893(16) 0.0016(11) 0.0393(12) 0.0029(12)
C4 0.0751(12) 0.0740(13) 0.0573(11) 0.0188(11) 0.0219(10) 0.0049(10)
C5 0.0737(12) 0.0730(13) 0.0589(12) -0.0012(11) 0.0084(10) -0.0065(10)
C6 0.0647(11) 0.0613(11) 0.0558(11) -0.0047(9) 0.0148(8) -0.0007(8)
C7 0.0511(9) 0.0370(8) 0.0618(11) 0.0035(7) 0.0114(8) -0.0008(7)
C8 0.0647(10) 0.0437(9) 0.0469(9) 0.0117(8) 0.0061(8) -0.0010(7)
C9 0.0674(11) 0.0560(10) 0.0516(10) 0.0160(9) 0.0131(8) 0.0093(8)
C10 0.0907(15) 0.0869(15) 0.0601(13) 0.0279(12) 0.0244(11) 0.0179(11)
C11 0.130(2) 0.1023(19) 0.0465(12) 0.0468(17) 0.0173(14) -0.0015(12)
C12 0.127(2) 0.0812(15) 0.0567(13) 0.0293(16) -0.0111(14) -0.0197(11)
C13 0.0832(14) 0.0610(11) 0.0621(13) 0.0098(11) -0.0027(10) -0.0134(9)
C14 0.0638(11) 0.0617(11) 0.0782(14) -0.0026(9) 0.0154(10) 0.0057(10)

loop_
_atom_type_symbol
_atom_type_description
_atom_type_scat_dispersion_real
_atom_type_scat_dispersion_imag
_atom_type_scat_source
C C 0.0033 0.0016 'International Tables Vol C Tables 4.2.6.8 and 6.1.1.4'
H H 0.0000 0.0000 'International Tables Vol C Tables 4.2.6.8 and 6.1.1.4'
O O 0.0106 0.0060 'International Tables Vol C Tables 4.2.6.8 and 6.1.1.4'
N N 0.0061 0.0033 'International Tables Vol C Tables 4.2.6.8 and 6.1.1.4'
Cl Cl 0.1484 0.1585 'International Tables Vol C Tables 4.2.6.8 and 6.1.1.4'

loop_
_geom_angle_atom_site_label_1
_geom_angle_atom_site_label_2
_geom_angle_atom_site_label_3
_geom_angle
C7 N1 C8 125.15(15)
C7 N1 H1 116.5(14)
C8 N1 H1 118.3(14)
C2 C1 C6 118.81(18)
C2 C1 C7 118.80(16)
C6 C1 C7 122.26(16)
C3 C2 C1 121.15(19)
C3 C2 H2 119.4
C1 C2 H2 119.4
C4 C3 C2 118.77(19)
C4 C3 H3 120.6
C2 C3 H3 120.6
C5 C4 C3 121.57(19)
C5 C4 Cl1 118.99(17)
C3 C4 Cl1 119.43(17)
C4 C5 C6 119.0(2)
C4 C5 H5 120.5
C6 C5 H5 120.5
C5 C6 C1 120.66(19)
C5 C6 H6 119.7
C1 C6 H6 119.7
O1 C7 N1 122.69(17)
O1 C7 C1 120.33(15)
N1 C7 C1 116.95(14)
C13 C8 C9 120.40(18)
C13 C8 N1 120.71(18)
C9 C8 N1 118.89(15)
C10 C9 C8 117.52(19)
C10 C9 C14 120.6(2)
C8 C9 C14 121.86(17)
C11 C10 C9 122.3(2)
C11 C10 H10 118.8
C9 C10 H10 118.8
C12 C11 C10 119.6(2)
C12 C11 H11 120.2
C10 C11 H11 120.2
C11 C12 C13 120.5(2)
C11 C12 H12 119.7
C13 C12 H12 119.7
C12 C13 C8 119.7(2)
C12 C13 H13 120.2
C8 C13 H13 120.2
C9 C14 H14A 109.5
C9 C14 H14B 109.5
H14A C14 H14B 109.5
C9 C14 H14C 109.5
H14A C14 H14C 109.5
H14B C14 H14C 109.5
C9 C14 H14D 109.5
H14A C14 H14D 56.0
H14B C14 H14D 141.0
H14C C14 H14D 56.5
C9 C14 H14E 109.5
H14A C14 H14E 56.5
H14B C14 H14E 56.0
H14C C14 H14E 141.1
H14D C14 H14E 109.5
C9 C14 H14F 109.5
H14A C14 H14F 141.1
H14B C14 H14F 56.5
H14C C14 H14F 56.0
H14D C14 H14F 109.5
H14E C14 H14F 109.5

loop_
_geom_bond_atom_site_label_1
_geom_bond_atom_site_label_2
_geom_bond_distance
Cl1 C4 1.742(2)
O1 C7 1.2299(19)
N1 C7 1.346(2)
N1 C8 1.426(2)
N1 H1 0.86(2)
C1 C2 1.382(3)
C1 C6 1.389(2)
C1 C7 1.493(2)
C2 C3 1.381(3)
C2 H2 0.9400
C3 C4 1.376(3)
C3 H3 0.9400
C4 C5 1.374(3)
C5 C6 1.384(3)
C5 H5 0.9400
C6 H6 0.9400
C8 C13 1.388(3)
C8 C9 1.396(3)
C9 C10 1.390(3)
C9 C14 1.498(3)
C10 C11 1.366(3)
C10 H10 0.9400
C11 C12 1.363(4)
C11 H11 0.9400
C12 C13 1.387(3)
C12 H12 0.9400
C13 H13 0.9400
C14 H14A 0.9700
C14 H14B 0.9700
C14 H14C 0.9700
C14 H14D 0.9699
C14 H14E 0.9700
C14 H14F 0.9701

loop_
_geom_hbond_atom_site_label_D
_geom_hbond_atom_site_label_H
_geom_hbond_atom_site_label_A
_geom_hbond_site_symmetry_A
_geom_hbond_distance_DH
_geom_hbond_distance_HA
_geom_hbond_distance_DA
_geom_hbond_angle_DHA
_geom_hbond_publ_flag
N1 H1 O1 1_545 0.86(2) 2.07(2) 2.9073(18) 164.1(17) yes

loop_
_geom_torsion_atom_site_label_1
_geom_torsion_atom_site_label_2
_geom_torsion_atom_site_label_3
_geom_torsion_atom_site_label_4
_geom_torsion
C6 C1 C2 C3 -0.9(3)
C7 C1 C2 C3 -176.85(16)
C1 C2 C3 C4 1.4(3)
C2 C3 C4 C5 -0.8(3)
C2 C3 C4 Cl1 -179.63(15)
C3 C4 C5 C6 -0.1(3)
Cl1 C4 C5 C6 178.64(14)
C4 C5 C6 C1 0.6(3)
C2 C1 C6 C5 -0.1(3)
C7 C1 C6 C5 175.69(16)
C8 N1 C7 O1 5.6(3)
C8 N1 C7 C1 -172.29(15)
C2 C1 C7 O1 32.5(2)
C6 C1 C7 O1 -143.28(18)
C2 C1 C7 N1 -149.49(17)
C6 C1 C7 N1 34.7(2)
C7 N1 C8 C13 -42.7(2)
C7 N1 C8 C9 136.99(18)
C13 C8 C9 C10 1.4(3)
N1 C8 C9 C10 -178.29(15)
C13 C8 C9 C14 -179.35(17)
N1 C8 C9 C14 1.0(2)
C8 C9 C10 C11 0.5(3)
C14 C9 C10 C11 -178.77(18)
C9 C10 C11 C12 -1.5(3)
C10 C11 C12 C13 0.6(4)
C11 C12 C13 C8 1.3(3)
C9 C8 C13 C12 -2.3(3)
N1 C8 C13 C12 177.40(16)
